data_4310366
loop_
_publ_author_name
'K. Mukai'
'N. Senba'
'T. Hatanaka'
'H. Minakuchi'
'K. Ohara'
'M. Taniguchi'
'Y. Misaki'
'Y. Hosokoshi'
'K. Inoue'
'N. Azuma'

_publ_section_title
;
 Molecular Paramagnetic Semiconductor: Crystal Structures and Magnetic and
 Conducting Properties of the Ni(dmit)2 Salts of 6-Oxoverdazyl Radical
 Cations (dmit = 1,3-Dithiol-2-thione-4,5-dithiolate)
;
_journal_name_full 'Inorganic Chemistry'
_journal_page_first 566
_journal_page_last 576
_journal_paper_doi 10.1021/ic030068q
_journal_volume 43
_journal_year 2004
_chemical_formula_moiety 2(C23H23N5O),2(C6NiS10),C2H3N
_chemical_formula_sum 'C60 H49 N11 Ni2 O2 S20'
_chemical_formula_weight 1714.74
_space_group_IT_number 2
_symmetry_cell_setting triclinic
_symmetry_Int_Tables_number 2
_symmetry_space_group_name_Hall '-P 1'
_symmetry_space_group_name_H-M 'P -1'
_cell_angle_alpha 97.632(10)
_cell_angle_beta 107.299(8)
_cell_angle_gamma 89.890(10)
_cell_formula_units_Z 1
_cell_length_a 12.533(1)
_cell_length_b 15.012(2)
_cell_length_c 9.983(1)
_cell_measurement_reflns_used 24
_cell_measurement_temperature 298.2
_cell_measurement_theta_max 26.0
_cell_measurement_theta_min 25.6
_cell_volume 1776.0(3)
_computing_cell_refinement 'MSC/AFC Diffractometer Control'
_computing_data_collection 'MSC/AFC Diffractometer Control'
_computing_data_reduction 'teXsan Ver. 1.11'
_computing_publication_material 'teXsan Ver. 1.11'
_computing_structure_refinement 'teXsan Ver. 1.10'
_computing_structure_solution SAPI91
_diffrn_measured_fraction_theta_full 1.0018
_diffrn_measured_fraction_theta_max 1.0018
_diffrn_measurement_device_type 'Rigaku AFC5R'
_diffrn_measurement_method \w-2\q
_diffrn_radiation_type 'Cu K\a'
_diffrn_radiation_wavelength 1.5418
_diffrn_reflns_av_R_equivalents 0.015
_diffrn_reflns_limit_h_max 14
_diffrn_reflns_limit_h_min 0
_diffrn_reflns_limit_k_max 17
_diffrn_reflns_limit_k_min -17
_diffrn_reflns_limit_l_max 11
_diffrn_reflns_limit_l_min -11
_diffrn_reflns_number 5813
_diffrn_reflns_theta_full 61.55
_diffrn_reflns_theta_max 61.55
_diffrn_standards_decay_% 0.17
_diffrn_standards_interval_count 150
_diffrn_standards_number 3
_exptl_absorpt_coefficient_mu 6.576
_exptl_absorpt_correction_T_max 0.998
_exptl_absorpt_correction_T_min 0.796
_exptl_absorpt_correction_type psi-scan
_exptl_absorpt_process_details '(North, Phillips & Mathews, 1968)'
_exptl_crystal_colour dark-green
_exptl_crystal_density_diffrn 1.603
_exptl_crystal_density_method 'not measured'
_exptl_crystal_description prismatic
_exptl_crystal_size_max 0.280
_exptl_crystal_size_mid 0.180
_exptl_crystal_size_min 0.150
_refine_diff_density_max 0.40
_refine_diff_density_min -0.52
_refine_ls_extinction_coef 0.00000
_refine_ls_extinction_method 'Zachariasen(1967) type 2 Gaussian isotropic'
_refine_ls_goodness_of_fit_ref 0.982
_refine_ls_hydrogen_treatment noref
_refine_ls_number_parameters 427
_refine_ls_number_reflns 5527
_refine_ls_R_factor_gt 0.0414
_refine_ls_shift/su_max 0.0005
_refine_ls_structure_factor_coef Fsqd
_refine_ls_weighting_details 'w = 1/[\s^2^(Fo^2^) + (0.10000(Max(Fo^2^,0) + 2Fc^2^)/3)^2^]'
_refine_ls_weighting_scheme calc
_refine_ls_wR_factor_ref 0.1423
_reflns_number_gt 4308
_reflns_number_total 5525
_reflns_threshold_expression F^2^>2.0\s(F^2^)
_cod_data_source_file ic030068q_s3.cif
_cod_data_source_block '[p-MeDaDpOV][Ni(dmit)2]'
_cod_original_sg_symbol_H-M 'P -1 '
_cod_original_formula_sum 'C60 H49 N11 Ni2 O2 S20 '
_cod_database_code 4310366

loop_
_symmetry_equiv_pos_as_xyz
x,y,z
-x,-y,-z

loop_
_atom_site_label
_atom_site_type_symbol
_atom_site_fract_x
_atom_site_fract_y
_atom_site_fract_z
_atom_site_U_iso_or_equiv
_atom_site_adp_type
_atom_site_occupancy
_atom_site_calc_flag
_atom_site_refinement_flags
_atom_site_disorder_assembly
_atom_site_disorder_group
Ni Ni -0.06618(5) 0.17393(4) -0.03302(6) 0.0426(2) Uani 1.00 d . . .
S(1) S 0.01236(9) -0.01918(7) 0.3218(1) 0.0512(3) Uani 1.00 d . . .
S(2) S 0.2206(1) -0.05157(8) 0.5466(1) 0.0663(4) Uani 1.00 d . . .
S(3) S 0.21746(8) 0.07290(7) 0.3385(1) 0.0489(3) Uani 1.00 d . . .
S(4) S 0.10558(8) 0.17577(7) 0.0973(1) 0.0511(3) Uani 1.00 d . . .
S(5) S -0.11946(8) 0.07461(6) 0.0745(1) 0.0491(3) Uani 1.00 d . . .
S(6) S -0.14164(9) 0.38151(7) -0.3643(1) 0.0524(3) Uani 1.00 d . . .
S(7) S -0.3487(1) 0.43339(9) -0.5694(1) 0.0774(4) Uani 1.00 d . . .
S(8) S -0.34891(9) 0.28872(8) -0.3932(1) 0.0590(3) Uani 1.00 d . . .
S(9) S -0.23749(8) 0.17241(7) -0.1661(1) 0.0490(3) Uani 1.00 d . . .
S(10) S -0.01224(8) 0.27733(7) -0.1327(1) 0.0558(3) Uani 1.00 d . . .
O O -0.4588(2) 0.3255(2) -0.0941(3) 0.0535(8) Uani 1.00 d . . .
N(1) N -0.2841(2) 0.3868(2) 0.0304(3) 0.0378(7) Uani 1.00 d . . .
N(2) N -0.1846(2) 0.3827(2) 0.1333(3) 0.0423(8) Uani 1.00 d . . .
N(3) N -0.2573(2) 0.2557(2) 0.2010(3) 0.0383(7) Uani 1.00 d . . .
N(4) N -0.3527(2) 0.2599(2) 0.0921(3) 0.0392(7) Uani 1.00 d . . .
N(5) N 0.2387(3) 0.3042(2) 0.6503(3) 0.0455(8) Uani 1.00 d . . .
N(6) N 0.5172(8) -0.1110(6) 0.400(1) 0.088(3) Uiso 0.50 d P . .
C(1) C 0.1535(3) -0.0024(2) 0.4096(4) 0.0482(10) Uani 1.00 d . . .
C(2) C 0.0997(3) 0.0986(2) 0.2065(4) 0.0421(9) Uani 1.00 d . . .
C(3) C 0.0029(3) 0.0545(2) 0.1977(4) 0.0426(9) Uani 1.00 d . . .
C(4) C -0.2828(4) 0.3714(3) -0.4476(4) 0.0528(10) Uani 1.00 d . . .
C(5) C -0.2317(3) 0.2551(3) -0.2687(4) 0.0444(9) Uani 1.00 d . . .
C(6) C -0.1344(3) 0.2989(2) -0.2551(4) 0.0440(9) Uani 1.00 d . . .
C(7) C -0.1778(3) 0.3168(2) 0.2113(3) 0.0352(8) Uani 1.00 d . . .
C(8) C -0.3720(3) 0.3243(2) 0.0004(4) 0.0402(9) Uani 1.00 d . . .
C(9) C -0.2883(3) 0.4608(2) -0.0496(4) 0.0421(9) Uani 1.00 d . . .
C(10) C -0.1882(3) 0.4944(3) -0.0588(4) 0.048(1) Uani 1.00 d . . .
C(11) C -0.1877(5) 0.5694(3) -0.1248(5) 0.068(1) Uani 1.00 d . . .
C(12) C -0.2850(5) 0.6115(3) -0.1800(5) 0.083(1) Uani 1.00 d . . .
C(13) C -0.3830(5) 0.5781(3) -0.1696(6) 0.088(2) Uani 1.00 d . . .
C(14) C -0.3874(4) 0.5023(3) -0.1054(5) 0.065(1) Uani 1.00 d . . .
C(15) C -0.0713(3) 0.3127(2) 0.3237(3) 0.0354(8) Uani 1.00 d . . .
C(16) C -0.0483(3) 0.2396(2) 0.3980(4) 0.0387(9) Uani 1.00 d . . .
C(17) C 0.0506(3) 0.2356(2) 0.5046(4) 0.0400(9) Uani 1.00 d . . .
C(18) C 0.1291(3) 0.3054(2) 0.5371(4) 0.0382(8) Uani 1.00 d . . .
C(19) C 0.1089(3) 0.3790(2) 0.4647(4) 0.0461(10) Uani 1.00 d . . .
C(20) C 0.0093(3) 0.3821(2) 0.3589(4) 0.0433(9) Uani 1.00 d . . .
C(21) C 0.2508(4) 0.2221(3) 0.7229(5) 0.061(1) Uani 1.00 d . . .
C(22) C 0.2486(4) 0.3837(3) 0.7645(4) 0.059(1) Uani 1.00 d . . .
C(23) C 0.3343(3) 0.3094(3) 0.5892(5) 0.059(1) Uani 1.00 d . . .
C(24) C -0.4418(3) 0.1978(2) 0.0858(4) 0.0400(9) Uani 1.00 d . . .
C(25) C -0.4969(3) 0.1442(3) -0.0389(4) 0.050(1) Uani 1.00 d . . .
C(26) C -0.5842(3) 0.0868(3) -0.0400(5) 0.060(1) Uani 1.00 d . . .
C(27) C -0.6132(4) 0.0840(3) 0.0818(6) 0.067(1) Uani 1.00 d . . .
C(28) C -0.5564(5) 0.1364(4) 0.2028(6) 0.082(2) Uani 1.00 d . . .
C(29) C -0.4686(4) 0.1937(3) 0.2071(5) 0.067(1) Uani 1.00 d . . .
C(30) C 0.507(2) -0.0474(10) 0.472(2) 0.092(6) Uiso 0.50 d P . .
C(31) C 0.505(2) 0.0418(9) 0.561(2) 0.084(6) Uiso 0.50 d P . .
H(1) H -0.1203 0.4660 -0.0199 0.0578 Uiso 1.00 calc . . .
H(2) H -0.1192 0.5921 -0.1322 0.0816 Uiso 1.00 calc . . .
H(3) H -0.2843 0.6634 -0.2249 0.0993 Uiso 1.00 calc . . .
H(4) H -0.4502 0.6076 -0.2075 0.1060 Uiso 1.00 calc . . .
H(5) H -0.4564 0.4795 -0.0999 0.0778 Uiso 1.00 calc . . .
H(6) H -0.1020 0.1910 0.3748 0.0464 Uiso 1.00 calc . . .
H(7) H 0.0643 0.1852 0.5549 0.0480 Uiso 1.00 calc . . .
H(8) H 0.1633 0.4271 0.4875 0.0553 Uiso 1.00 calc . . .
H(9) H -0.0043 0.4327 0.3092 0.0519 Uiso 1.00 calc . . .
H(10) H 0.2453 0.1700 0.6554 0.0737 Uiso 1.00 calc . . .
H(11) H 0.1932 0.2191 0.7663 0.0737 Uiso 1.00 calc . . .
H(12) H 0.3216 0.2250 0.7932 0.0737 Uiso 1.00 calc . . .
H(13) H 0.3196 0.3848 0.8338 0.0712 Uiso 1.00 calc . . .
H(14) H 0.1914 0.3785 0.8079 0.0712 Uiso 1.00 calc . . .
H(15) H 0.2410 0.4378 0.7234 0.0712 Uiso 1.00 calc . . .
H(16) H 0.3327 0.2567 0.5244 0.0708 Uiso 1.00 calc . . .
H(17) H 0.4030 0.3143 0.6634 0.0708 Uiso 1.00 calc . . .
H(18) H 0.3275 0.3607 0.5412 0.0708 Uiso 1.00 calc . . .
H(19) H -0.4757 0.1464 -0.1223 0.0605 Uiso 1.00 calc . . .
H(20) H -0.6238 0.0495 -0.1249 0.0724 Uiso 1.00 calc . . .
H(21) H -0.6732 0.0451 0.0809 0.0809 Uiso 1.00 calc . . .
H(22) H -0.5770 0.1339 0.2864 0.0987 Uiso 1.00 calc . . .
H(23) H -0.4279 0.2294 0.2931 0.0803 Uiso 1.00 calc . . .
H(24) H 0.5680 0.0786 0.5653 0.1004 Uiso 0.50 calc P . .
H(25) H 0.5081 0.0319 0.6543 0.1004 Uiso 0.50 calc P . .
H(26) H 0.4384 0.0709 0.5202 0.1004 Uiso 0.50 calc P . .

loop_
_atom_site_aniso_label
_atom_site_aniso_U_11
_atom_site_aniso_U_22
_atom_site_aniso_U_33
_atom_site_aniso_U_12
_atom_site_aniso_U_13
_atom_site_aniso_U_23
Ni 0.0392(4) 0.0383(4) 0.0506(4) -0.0022(3) 0.0154(3) 0.0028(3)
S(1) 0.0482(6) 0.0453(5) 0.0652(6) -0.0075(4) 0.0223(5) 0.0127(5)
S(2) 0.0589(7) 0.0703(7) 0.0789(8) 0.0046(6) 0.0239(6) 0.0350(6)
S(3) 0.0388(5) 0.0480(5) 0.0633(6) -0.0021(4) 0.0169(4) 0.0156(5)
S(4) 0.0381(5) 0.0481(5) 0.0697(7) -0.0048(4) 0.0149(5) 0.0206(5)
S(5) 0.0407(5) 0.0456(5) 0.0593(6) -0.0105(4) 0.0134(4) 0.0048(4)
S(6) 0.0533(6) 0.0491(6) 0.0550(6) -0.0048(4) 0.0153(5) 0.0092(4)
S(7) 0.0766(8) 0.0634(7) 0.0754(8) -0.0052(6) -0.0081(7) 0.0218(6)
S(8) 0.0460(6) 0.0664(7) 0.0586(6) -0.0068(5) 0.0051(5) 0.0123(5)
S(9) 0.0414(5) 0.0519(6) 0.0536(6) -0.0075(4) 0.0141(4) 0.0069(4)
S(10) 0.0405(5) 0.0576(6) 0.0695(7) -0.0073(4) 0.0119(5) 0.0202(5)
O 0.043(1) 0.050(2) 0.056(2) -0.008(1) -0.008(1) 0.017(1)
N(1) 0.034(1) 0.038(1) 0.037(1) -0.003(1) 0.003(1) 0.008(1)
N(2) 0.036(1) 0.042(2) 0.042(2) -0.007(1) -0.001(1) 0.011(1)
N(3) 0.029(1) 0.041(2) 0.041(2) -0.002(1) 0.004(1) 0.008(1)
N(4) 0.031(1) 0.042(2) 0.041(2) -0.005(1) 0.003(1) 0.009(1)
N(5) 0.042(2) 0.046(2) 0.040(2) 0.003(1) 0.000(1) 0.004(1)
C(1) 0.047(2) 0.039(2) 0.066(2) 0.000(2) 0.030(1) 0.007(2)
C(2) 0.042(2) 0.036(2) 0.051(2) 0.001(1) 0.019(1) 0.003(1)
C(3) 0.042(2) 0.033(2) 0.055(2) -0.002(1) 0.019(1) 0.000(1)
C(4) 0.056(2) 0.049(2) 0.049(2) -0.002(2) 0.014(2) -0.005(1)
C(5) 0.043(2) 0.049(2) 0.040(2) -0.001(1) 0.014(1) -0.001(1)
C(6) 0.045(2) 0.040(2) 0.047(2) 0.000(1) 0.017(1) -0.001(1)
C(7) 0.034(2) 0.035(2) 0.036(2) -0.002(1) 0.009(1) 0.001(1)
C(8) 0.037(2) 0.038(2) 0.041(2) -0.004(1) 0.005(1) 0.006(1)
C(9) 0.053(2) 0.031(2) 0.036(2) -0.004(1) 0.004(2) 0.001(1)
C(10) 0.054(2) 0.045(2) 0.046(2) -0.003(2) 0.017(2) 0.004(2)
C(11) 0.098(3) 0.056(2) 0.054(3) -0.016(2) 0.027(2) 0.011(2)
C(12) 0.112(3) 0.054(3) 0.062(3) -0.023(2) -0.014(3) 0.026(2)
C(13) 0.092(3) 0.053(3) 0.086(4) -0.008(3) -0.034(3) 0.029(2)
C(14) 0.052(2) 0.048(2) 0.073(3) -0.007(2) -0.017(2) 0.015(2)
C(15) 0.035(2) 0.035(2) 0.036(2) -0.003(1) 0.010(1) 0.004(1)
C(16) 0.038(2) 0.033(2) 0.041(2) -0.004(1) 0.006(1) 0.004(1)
C(17) 0.039(2) 0.034(2) 0.043(2) 0.000(1) 0.005(1) 0.007(1)
C(18) 0.033(2) 0.040(2) 0.037(2) 0.002(1) 0.005(1) 0.002(1)
C(19) 0.033(2) 0.042(2) 0.057(2) -0.008(2) 0.002(1) 0.010(2)
C(20) 0.039(2) 0.039(2) 0.047(2) -0.006(1) 0.001(1) 0.015(2)
C(21) 0.054(3) 0.054(2) 0.064(3) 0.009(2) -0.006(2) 0.020(2)
C(22) 0.061(3) 0.058(2) 0.043(2) 0.001(2) -0.001(2) -0.011(2)
C(23) 0.036(2) 0.073(3) 0.063(3) 0.003(2) 0.008(2) 0.005(2)
C(24) 0.029(2) 0.036(2) 0.053(2) -0.001(1) 0.008(1) 0.010(1)
C(25) 0.046(2) 0.048(2) 0.053(2) -0.008(2) 0.008(2) 0.006(2)
C(26) 0.041(2) 0.045(2) 0.082(3) -0.008(2) -0.001(2) 0.007(2)
C(27) 0.039(2) 0.065(3) 0.100(3) -0.017(2) 0.018(2) 0.026(2)
C(28) 0.074(3) 0.096(4) 0.086(3) -0.034(3) 0.036(3) 0.015(3)
C(29) 0.068(3) 0.079(3) 0.054(2) -0.022(2) 0.020(2) 0.004(2)

loop_
_atom_type_symbol
_atom_type_description
_atom_type_scat_dispersion_real
_atom_type_scat_dispersion_imag
_atom_type_scat_source
C C 0.018 0.009
;International Tables for Crystallography
(1992, Vol. C, Tables 4.2.6.8 and 6.1.1.1)
;
H H 0.000 0.000
;International Tables for Crystallography
(1992, Vol. C, Table 6.1.1.2)
;
N N 0.031 0.018
;International Tables for Crystallography
(1992, Vol. C, Tables 4.2.6.8 and 6.1.1.1)
;
Ni Ni -3.003 0.509
;International Tables for Crystallography
(1992, Vol. C, Tables 4.2.6.8 and 6.1.1.1)
;
O O 0.049 0.032
;International Tables for Crystallography
(1992, Vol. C, Tables 4.2.6.8 and 6.1.1.1)
;
S S 0.333 0.557
;International Tables for Crystallography
(1992, Vol. C, Tables 4.2.6.8 and 6.1.1.1)
;

loop_
_geom_angle_atom_site_label_1
_geom_angle_atom_site_label_2
_geom_angle_atom_site_label_3
_geom_angle
_geom_angle_site_symmetry_1
_geom_angle_site_symmetry_2
_geom_angle_site_symmetry_3
_geom_angle_publ_flag
S(4) Ni S(5) 93.24(4) . . . yes
S(4) Ni S(9) 179.19(5) . . . yes
S(4) Ni S(10) 86.04(4) . . . yes
S(5) Ni S(9) 87.43(4) . . . yes
S(5) Ni S(10) 177.58(5) . . . yes
S(9) Ni S(10) 93.30(4) . . . yes
C(1) S(1) C(3) 98.0(2) . . . yes
C(1) S(3) C(2) 98.1(2) . . . yes
Ni S(4) C(2) 101.7(1) . . . yes
Ni S(5) C(3) 102.2(1) . . . yes
C(4) S(6) C(6) 97.6(2) . . . yes
C(4) S(8) C(5) 97.5(2) . . . yes
Ni S(9) C(5) 101.8(1) . . . yes
Ni S(10) C(6) 101.9(1) . . . yes
N(2) N(1) C(8) 123.8(3) . . . yes
N(2) N(1) C(9) 113.8(3) . . . yes
C(8) N(1) C(9) 122.4(3) . . . yes
N(1) N(2) C(7) 115.8(3) . . . yes
N(4) N(3) C(7) 114.7(3) . . . yes
N(3) N(4) C(8) 124.9(3) . . . yes
N(3) N(4) C(24) 115.0(3) . . . yes
C(8) N(4) C(24) 119.7(3) . . . yes
C(18) N(5) C(21) 113.3(3) . . . yes
C(18) N(5) C(22) 109.4(3) . . . yes
C(18) N(5) C(23) 110.5(3) . . . yes
C(21) N(5) C(22) 106.2(3) . . . yes
C(21) N(5) C(23) 108.1(3) . . . yes
C(22) N(5) C(23) 109.2(3) . . . yes
C(30) N(6) C(31) 17(1) . . 2_656 yes
C(30) N(6) H(26) 40.9 . . 2_656 no
C(31) N(6) H(26) 53.6 2_656 . 2_656 no
S(1) C(1) S(2) 124.3(2) . . . yes
S(1) C(1) S(3) 112.5(2) . . . yes
S(2) C(1) S(3) 123.2(2) . . . yes
S(3) C(2) S(4) 122.1(2) . . . yes
S(3) C(2) C(3) 115.7(3) . . . yes
S(4) C(2) C(3) 122.3(3) . . . yes
S(1) C(3) S(5) 123.7(2) . . . yes
S(1) C(3) C(2) 115.7(3) . . . yes
S(5) C(3) C(2) 120.5(3) . . . yes
S(6) C(4) S(7) 123.5(3) . . . yes
S(6) C(4) S(8) 113.1(2) . . . yes
S(7) C(4) S(8) 123.3(3) . . . yes
S(8) C(5) S(9) 123.1(2) . . . yes
S(8) C(5) C(6) 115.8(3) . . . yes
S(9) C(5) C(6) 121.1(3) . . . yes
S(6) C(6) S(10) 122.2(2) . . . yes
S(6) C(6) C(5) 116.0(3) . . . yes
S(10) C(6) C(5) 121.8(3) . . . yes
N(2) C(7) N(3) 127.1(3) . . . yes
N(2) C(7) C(15) 116.1(3) . . . yes
N(3) C(7) C(15) 116.8(3) . . . yes
O C(8) N(1) 124.2(3) . . . yes
O C(8) N(4) 122.4(3) . . . yes
N(1) C(8) N(4) 113.5(3) . . . yes
N(1) C(9) C(10) 117.8(3) . . . yes
N(1) C(9) C(14) 121.5(4) . . . yes
C(10) C(9) C(14) 120.5(4) . . . yes
C(9) C(10) C(11) 119.6(4) . . . yes
C(9) C(10) H(1) 120.2 . . . no
C(11) C(10) H(1) 120.2 . . . no
C(10) C(11) C(12) 120.6(5) . . . yes
C(10) C(11) H(2) 119.7 . . . no
C(12) C(11) H(2) 119.7 . . . no
C(11) C(12) C(13) 119.2(4) . . . yes
C(11) C(12) H(3) 120.4 . . . no
C(13) C(12) H(3) 120.4 . . . no
C(12) C(13) C(14) 122.0(5) . . . yes
C(12) C(13) H(4) 119.0 . . . no
C(14) C(13) H(4) 119.0 . . . no
C(9) C(14) C(13) 118.1(5) . . . yes
C(9) C(14) H(5) 121.0 . . . no
C(13) C(14) H(5) 121.0 . . . no
C(7) C(15) C(16) 121.2(3) . . . yes
C(7) C(15) C(20) 121.0(3) . . . yes
C(16) C(15) C(20) 117.8(3) . . . yes
C(15) C(16) C(17) 121.7(3) . . . yes
C(15) C(16) H(6) 119.1 . . . no
C(17) C(16) H(6) 119.1 . . . no
C(16) C(17) C(18) 119.2(3) . . . yes
C(16) C(17) H(7) 120.4 . . . no
C(18) C(17) H(7) 120.4 . . . no
N(5) C(18) C(17) 121.6(3) . . . yes
N(5) C(18) C(19) 117.9(3) . . . yes
C(17) C(18) C(19) 120.5(3) . . . yes
C(18) C(19) C(20) 119.5(3) . . . yes
C(18) C(19) H(8) 120.3 . . . no
C(20) C(19) H(8) 120.3 . . . no
C(15) C(20) C(19) 121.3(3) . . . yes
C(15) C(20) H(9) 119.3 . . . no
C(19) C(20) H(9) 119.3 . . . no
N(5) C(21) H(10) 109.5 . . . no
N(5) C(21) H(11) 109.5 . . . no
N(5) C(21) H(12) 109.5 . . . no
H(10) C(21) H(11) 109.5 . . . no
H(10) C(21) H(12) 109.5 . . . no
H(11) C(21) H(12) 109.5 . . . no
N(5) C(22) H(13) 109.5 . . . no
N(5) C(22) H(14) 109.5 . . . no
N(5) C(22) H(15) 109.5 . . . no
H(13) C(22) H(14) 109.5 . . . no
H(13) C(22) H(15) 109.5 . . . no
H(14) C(22) H(15) 109.5 . . . no
N(5) C(23) H(16) 109.5 . . . no
N(5) C(23) H(17) 109.5 . . . no
N(5) C(23) H(18) 109.5 . . . no
H(16) C(23) H(17) 109.5 . . . no
H(16) C(23) H(18) 109.5 . . . no
H(17) C(23) H(18) 109.5 . . . no
N(4) C(24) C(25) 120.8(3) . . . yes
N(4) C(24) C(29) 117.5(3) . . . yes
C(25) C(24) C(29) 121.7(4) . . . yes
C(24) C(25) C(26) 118.5(4) . . . yes
C(24) C(25) H(19) 120.8 . . . no
C(26) C(25) H(19) 120.8 . . . no
C(25) C(26) C(27) 120.0(4) . . . yes
C(25) C(26) H(20) 120.0 . . . no
C(27) C(26) H(20) 120.0 . . . no
C(26) C(27) C(28) 120.0(4) . . . yes
C(26) C(27) H(21) 120.0 . . . no
C(28) C(27) H(21) 120.0 . . . no
C(27) C(28) C(29) 121.2(5) . . . yes
C(27) C(28) H(22) 119.4 . . . no
C(29) C(28) H(22) 119.4 . . . no
C(24) C(29) C(28) 118.6(4) . . . yes
C(24) C(29) H(23) 120.7 . . . no
C(28) C(29) H(23) 120.7 . . . no
N(6) C(30) C(30) 163(2) . . 2_656 yes
N(6) C(30) C(31) 173(1) . . . yes
N(6) C(30) C(31) 77(3) . . 2_656 yes
N(6) C(30) H(24) 73.7 . . 2_656 no
N(6) C(30) H(25) 68.9 . . 2_656 no
N(6) C(30) H(26) 56.0 . . 2_656 no
C(30) C(30) C(31) 13(1) 2_656 . . yes
C(30) C(30) C(31) 86(4) 2_656 . 2_656 yes
C(30) C(30) H(24) 108.2 2_656 . 2_656 no
C(30) C(30) H(25) 94.7 2_656 . 2_656 no
C(30) C(30) H(26) 127.0 2_656 . 2_656 no
C(31) C(30) C(31) 100(3) . . 2_656 yes
C(31) C(30) H(24) 112.2 . . 2_656 no
C(31) C(30) H(25) 107.3 . . 2_656 no
C(31) C(30) H(26) 120.0 . . 2_656 no
C(31) C(30) H(24) 72.2 2_656 . 2_656 no
C(31) C(30) H(25) 18.3 2_656 . 2_656 no
C(31) C(30) H(26) 114.5 2_656 . 2_656 no
H(24) C(30) H(25) 85.5 2_656 . 2_656 no
H(24) C(30) H(26) 124.1 2_656 . 2_656 no
H(25) C(30) H(26) 96.7 2_656 . 2_656 no
N(6) C(31) C(30) 163(1) 2_656 . . yes
N(6) C(31) C(30) 84(3) 2_656 . 2_656 yes
N(6) C(31) C(31) 151(2) 2_656 . 2_656 yes
N(6) C(31) H(24) 76.4 2_656 . . no
N(6) C(31) H(25) 82.2 2_656 . . no
N(6) C(31) H(26) 54.1 2_656 . . no
N(6) C(31) H(27) 87.6 2_656 . . no
C(30) C(31) C(30) 79(3) . . 2_656 yes
C(30) C(31) C(31) 12(1) . . 2_656 yes
C(30) C(31) H(24) 109.5 . . . no
C(30) C(31) H(25) 109.5 . . . no
C(30) C(31) H(26) 109.5 . . . no
C(30) C(31) H(27) 104.7 . . . no
C(30) C(31) C(31) 67(3) 2_656 . 2_656 yes
C(30) C(31) H(24) 87.6 2_656 . . no
C(30) C(31) H(25) 155.2 2_656 . . no
C(30) C(31) H(26) 46.3 2_656 . . no
C(30) C(31) H(27) 160.0 2_656 . . no
C(31) C(31) H(24) 107.7 2_656 . . no
C(31) C(31) H(25) 120.5 2_656 . . no
C(31) C(31) H(26) 99.5 2_656 . . no
C(31) C(31) H(27) 116.1 2_656 . . no
H(24) C(31) H(25) 109.5 . . . no
H(24) C(31) H(26) 109.5 . . . no
H(24) C(31) H(27) 108.4 . . . no
H(25) C(31) H(26) 109.5 . . . no
H(25) C(31) H(27) 6.0 . . . no
H(26) C(31) H(27) 115.1 . . . no
C(30) H(24) C(31) 20.1 2_656 . . no
C(30) H(25) C(31) 6.5 2_656 . . no
C(30) H(25) H(27) 136.1 2_656 . . no
C(31) H(25) H(27) 130.7 . . . no
N(6) H(26) C(30) 83.1 2_656 . 2_656 no
N(6) H(26) C(31) 72.3 2_656 . . no
C(30) H(26) C(31) 19.2 2_656 . . no
C(31) H(27) H(25) 43.3 . . . no

loop_
_geom_bond_atom_site_label_1
_geom_bond_atom_site_label_2
_geom_bond_distance
_geom_bond_site_symmetry_1
_geom_bond_site_symmetry_2
_geom_bond_publ_flag
Ni S(4) 2.157(1) . . yes
Ni S(5) 2.162(1) . . yes
Ni S(9) 2.161(1) . . yes
Ni S(10) 2.161(1) . . yes
S(1) C(1) 1.727(4) . . yes
S(1) C(3) 1.745(4) . . yes
S(2) C(1) 1.645(4) . . yes
S(3) C(1) 1.725(4) . . yes
S(3) C(2) 1.744(4) . . yes
S(4) C(2) 1.709(4) . . yes
S(5) C(3) 1.712(4) . . yes
S(6) C(4) 1.714(4) . . yes
S(6) C(6) 1.742(4) . . yes
S(7) C(4) 1.651(4) . . yes
S(8) C(4) 1.724(4) . . yes
S(8) C(5) 1.742(4) . . yes
S(9) C(5) 1.726(4) . . yes
S(10) C(6) 1.712(4) . . yes
O C(8) 1.212(4) . . yes
N(1) N(2) 1.367(4) . . yes
N(1) C(8) 1.385(4) . . yes
N(1) C(9) 1.444(4) . . yes
N(2) C(7) 1.326(4) . . yes
N(3) N(4) 1.365(4) . . yes
N(3) C(7) 1.327(4) . . yes
N(4) C(8) 1.390(4) . . yes
N(4) C(24) 1.438(4) . . yes
N(5) C(18) 1.500(4) . . yes
N(5) C(21) 1.496(5) . . yes
N(5) C(22) 1.516(5) . . yes
N(5) C(23) 1.503(5) . . yes
N(6) C(30) 1.145(8) . . yes
N(6) C(31) 1.12(2) . 2_656 yes
N(6) H(26) 0.956 . 2_656 no
C(2) C(3) 1.358(5) . . yes
C(5) C(6) 1.348(5) . . yes
C(7) C(15) 1.474(5) . . yes
C(9) C(10) 1.385(5) . . yes
C(9) C(14) 1.385(6) . . yes
C(10) C(11) 1.379(6) . . yes
C(10) H(1) 0.950 . . no
C(11) C(12) 1.372(8) . . yes
C(11) H(2) 0.950 . . no
C(12) C(13) 1.364(9) . . yes
C(12) H(3) 0.950 . . no
C(13) C(14) 1.386(6) . . yes
C(13) H(4) 0.950 . . no
C(14) H(5) 0.950 . . no
C(15) C(16) 1.387(5) . . yes
C(15) C(20) 1.388(5) . . yes
C(16) C(17) 1.380(5) . . yes
C(16) H(6) 0.950 . . no
C(17) C(18) 1.377(5) . . yes
C(17) H(7) 0.950 . . no
C(18) C(19) 1.382(5) . . yes
C(19) C(20) 1.380(5) . . yes
C(19) H(8) 0.950 . . no
C(20) H(9) 0.950 . . no
C(21) H(10) 0.950 . . no
C(21) H(11) 0.950 . . no
C(21) H(12) 0.950 . . no
C(22) H(13) 0.950 . . no
C(22) H(14) 0.950 . . no
C(22) H(15) 0.950 . . no
C(23) H(16) 0.950 . . no
C(23) H(17) 0.950 . . no
C(23) H(18) 0.950 . . no
C(24) C(25) 1.378(5) . . yes
C(24) C(29) 1.357(6) . . yes
C(25) C(26) 1.390(6) . . yes
C(25) H(19) 0.950 . . no
C(26) C(27) 1.374(7) . . yes
C(26) H(20) 0.950 . . no
C(27) C(28) 1.350(7) . . yes
C(27) H(21) 0.950 . . no
C(28) C(29) 1.385(6) . . yes
C(28) H(22) 0.950 . . no
C(29) H(23) 0.950 . . no
C(30) C(30) 1.49(2) . 2_656 yes
C(30) C(31) 1.511(7) . . yes
C(30) C(31) 0.34(3) . 2_656 yes
C(30) H(24) 0.997 . 2_656 no
C(30) H(25) 1.270 . 2_656 no
C(30) H(26) 0.755 . 2_656 no
C(31) C(31) 1.61(2) . 2_656 yes
C(31) H(24) 0.950 . . no
C(31) H(25) 0.950 . . no
C(31) H(26) 0.950 . . no
C(31) H(27) 1.051 . . no
H(25) H(27) 0.146 . . no

loop_
_geom_contact_atom_site_label_1
_geom_contact_atom_site_label_2
_geom_contact_distance
_geom_contact_site_symmetry_1
_geom_contact_site_symmetry_2
_geom_contact_publ_flag
S(3) C(30) 3.45(2) . 2_656 ?
S(3) N(6) 3.555(10) . 2_656 ?
S(5) N(3) 3.511(3) . . ?
S(6) C(16) 3.441(4) . 1_554 ?
S(6) C(10) 3.492(4) . . ?
S(6) C(15) 3.510(3) . 1_554 ?
S(7) C(13) 3.577(5) . 2_464 ?
S(8) N(6) 3.384(10) . 2_555 ?
S(9) C(8) 3.383(4) . . ?
S(9) N(4) 3.429(3) . . ?
S(10) C(11) 3.578(5) . 2_565 ?
O C(23) 3.421(5) . 1_454 ?
N(1) C(5) 3.584(4) . . ?
N(6) C(23) 3.51(1) . 2_656 ?
N(6) C(25) 3.51(1) . 2_555 ?
C(2) C(16) 3.549(5) . . ?
C(2) C(17) 3.595(5) . . ?
C(3) C(16) 3.378(5) . . ?
C(6) C(10) 3.487(5) . . ?
C(9) C(22) 3.345(5) . 2_566 ?
C(10) C(22) 3.527(6) . 2_566 ?
C(14) C(22) 3.533(6) . 2_566 ?
C(21) C(26) 3.515(6) . 1_656 ?
C(26) C(26) 3.378(8) . 2_455 ?
C(28) C(30) 3.56(2) . 2_556 ?

loop_
_geom_torsion_atom_site_label_1
_geom_torsion_atom_site_label_2
_geom_torsion_atom_site_label_3
_geom_torsion_atom_site_label_4
_geom_torsion
_geom_torsion_site_symmetry_1
_geom_torsion_site_symmetry_2
_geom_torsion_site_symmetry_3
_geom_torsion_site_symmetry_4
_geom_torsion_publ_flag
Ni S(4) C(2) S(3) -179.3(2) . . . . yes
Ni S(4) C(2) C(3) -0.4(3) . . . . yes
Ni S(5) C(3) S(1) 178.2(2) . . . . yes
Ni S(5) C(3) C(2) 0.3(3) . . . . yes
Ni S(9) C(5) S(8) -176.9(2) . . . . yes
Ni S(9) C(5) C(6) 2.2(3) . . . . yes
Ni S(10) C(6) S(6) 177.7(2) . . . . yes
Ni S(10) C(6) C(5) 0.4(3) . . . . yes
S(1) C(1) S(3) C(2) 1.3(2) . . . . yes
S(1) C(3) C(2) S(3) 0.9(4) . . . . yes
S(1) C(3) C(2) S(4) -178.0(2) . . . . yes
S(2) C(1) S(1) C(3) 178.7(3) . . . . yes
S(2) C(1) S(3) C(2) -178.3(3) . . . . yes
S(3) C(1) S(1) C(3) -0.9(2) . . . . yes
S(3) C(2) C(3) S(5) 179.0(2) . . . . yes
S(4) Ni S(5) C(3) -0.4(1) . . . . yes
S(4) Ni S(9) C(5) -37(3) . . . . yes
S(4) Ni S(10) C(6) -179.7(1) . . . . yes
S(4) C(2) S(3) C(1) 177.6(2) . . . . yes
S(4) C(2) C(3) S(5) 0.1(5) . . . . yes
S(5) Ni S(4) C(2) 0.4(1) . . . . yes
S(5) Ni S(9) C(5) 176.2(1) . . . . yes
S(5) Ni S(10) C(6) -106(1) . . . . yes
S(5) C(3) S(1) C(1) -178.0(2) . . . . yes
S(6) C(4) S(8) C(5) 1.1(3) . . . . yes
S(6) C(6) C(5) S(8) -0.1(4) . . . . yes
S(6) C(6) C(5) S(9) -179.3(2) . . . . yes
S(7) C(4) S(6) C(6) 179.6(3) . . . . yes
S(7) C(4) S(8) C(5) -179.6(3) . . . . yes
S(8) C(4) S(6) C(6) -1.2(2) . . . . yes
S(8) C(5) C(6) S(10) 177.3(2) . . . . yes
S(9) Ni S(4) C(2) -145(3) . . . . yes
S(9) Ni S(5) C(3) 179.2(1) . . . . yes
S(9) Ni S(10) C(6) 0.8(1) . . . . yes
S(9) C(5) S(8) C(4) 178.5(2) . . . . yes
S(9) C(5) C(6) S(10) -1.8(5) . . . . yes
S(10) Ni S(4) C(2) 178.1(1) . . . . yes
S(10) Ni S(5) C(3) -73(1) . . . . yes
S(10) Ni S(9) C(5) -1.5(1) . . . . yes
S(10) C(6) S(6) C(4) -176.6(2) . . . . yes
O C(8) N(1) N(2) -177.0(3) . . . . yes
O C(8) N(1) C(9) 0.3(6) . . . . yes
O C(8) N(4) N(3) -179.4(3) . . . . yes
O C(8) N(4) C(24) -6.7(5) . . . . yes
N(1) N(2) C(7) N(3) -0.9(5) . . . . yes
N(1) N(2) C(7) C(15) -179.2(3) . . . . yes
N(1) C(8) N(4) N(3) -0.8(5) . . . . yes
N(1) C(8) N(4) C(24) 171.9(3) . . . . yes
N(1) C(9) C(10) C(11) -175.0(3) . . . . yes
N(1) C(9) C(10) H(1) 5.0 . . . . no
N(1) C(9) C(14) C(13) 174.2(4) . . . . yes
N(1) C(9) C(14) H(5) -5.8 . . . . no
N(2) N(1) C(8) N(4) 4.4(5) . . . . yes
N(2) N(1) C(9) C(10) 25.9(4) . . . . yes
N(2) N(1) C(9) C(14) -148.7(4) . . . . yes
N(2) C(7) N(3) N(4) 4.1(5) . . . . yes
N(2) C(7) C(15) C(16) -170.4(3) . . . . yes
N(2) C(7) C(15) C(20) 9.7(5) . . . . yes
N(3) N(4) C(24) C(25) -130.6(4) . . . . yes
N(3) N(4) C(24) C(29) 49.0(5) . . . . yes
N(3) C(7) C(15) C(16) 11.1(5) . . . . yes
N(3) C(7) C(15) C(20) -168.8(3) . . . . yes
N(4) N(3) C(7) C(15) -177.6(3) . . . . yes
N(4) C(8) N(1) C(9) -178.3(3) . . . . yes
N(4) C(24) C(25) C(26) -178.5(3) . . . . yes
N(4) C(24) C(25) H(19) 1.5 . . . . no
N(4) C(24) C(29) C(28) 178.0(4) . . . . yes
N(4) C(24) C(29) H(23) -2.0 . . . . no
N(5) C(18) C(17) C(16) -179.1(3) . . . . yes
N(5) C(18) C(17) H(7) 0.9 . . . . no
N(5) C(18) C(19) C(20) 179.4(3) . . . . yes
N(5) C(18) C(19) H(8) -0.6 . . . . no
N(6) C(30) C(30) N(6) 180.0 . . 2_656 2_656 yes
N(6) C(30) C(30) C(31) -155(5) . . 2_656 . yes
N(6) C(30) C(30) C(31) 24(5) . . 2_656 2_656 yes
N(6) C(30) C(30) H(24) -85.7 . . 2_656 . no
N(6) C(30) C(30) H(25) -172.5 . . 2_656 . no
N(6) C(30) C(30) H(26) 85.5 . . 2_656 . no
N(6) C(30) C(31) C(30) 72(14) . . . 2_656 yes
N(6) C(30) C(31) C(31) 72(14) . . . 2_656 yes
N(6) C(30) C(31) H(24) -10.9 . . . . no
N(6) C(30) C(31) H(25) -130.9 . . . . no
N(6) C(30) C(31) H(26) 109.1 . . . . no
N(6) C(30) C(31) H(27) -127.0 . . . . no
N(6) C(30) C(31) C(30) -173(1) . . 2_656 2_656 yes
N(6) C(30) C(31) C(31) -173(1) . . 2_656 . yes
N(6) C(30) C(31) H(24) 76.6 . . 2_656 2_656 no
N(6) C(30) C(31) H(25) -58.2 . . 2_656 2_656 no
N(6) C(30) C(31) H(26) -43.5 . . 2_656 2_656 no
N(6) C(30) C(31) H(27) -67.7 . . 2_656 2_656 no
N(6) C(30) H(24) C(31) -82(3) . . 2_656 2_656 no
N(6) C(30) H(25) C(31) 116(13) . . 2_656 2_656 no
N(6) C(30) H(25) H(27) 152.8 . . 2_656 2_656 no
N(6) C(30) H(26) C(31) 54(6) . . 2_656 2_656 no
N(6) C(31) C(30) C(30) 173(1) . 2_656 . 2_656 yes
N(6) C(31) C(30) C(31) 173(1) . 2_656 . . yes
N(6) C(31) C(30) H(24) -76.6 . 2_656 . 2_656 no
N(6) C(31) C(30) H(25) 58.2 . 2_656 . 2_656 no
N(6) C(31) C(30) H(26) 43.5 . 2_656 . 2_656 no
N(6) C(31) C(30) C(30) -24(5) . 2_656 2_656 . yes
N(6) C(31) C(30) C(31) -24(5) . 2_656 2_656 . yes
N(6) C(31) C(30) H(24) 50.6 . 2_656 2_656 . no
N(6) C(31) C(30) H(25) -41.5 . 2_656 2_656 . no
N(6) C(31) C(30) H(26) -150.2 . 2_656 2_656 . no
N(6) C(31) C(31) N(6) -180.0 . 2_656 . 2_656 yes
N(6) C(31) C(31) C(30) -14(3) . 2_656 . . yes
N(6) C(31) C(31) C(30) 165(3) . 2_656 . 2_656 yes
N(6) C(31) C(31) H(24) 85.8 . 2_656 . . no
N(6) C(31) C(31) H(25) -40.7 . 2_656 . . no
N(6) C(31) C(31) H(26) -160.1 . 2_656 . . no
N(6) C(31) C(31) H(27) -36.0 . 2_656 . . no
N(6) C(31) H(24) C(30) 85(3) . 2_656 2_656 . no
N(6) C(31) H(25) C(30) -58(11) . 2_656 2_656 . no
N(6) C(31) H(25) H(27) 153.6 . 2_656 2_656 2_656 no
N(6) C(31) H(26) C(30) -122(6) . 2_656 2_656 . no
N(6) C(31) H(27) H(25) -26.1 . 2_656 2_656 2_656 no
N(6) H(26) C(30) C(30) -159(3) . 2_656 . 2_656 no
N(6) H(26) C(30) C(31) -173(1) . 2_656 . . no
N(6) H(26) C(30) C(31) -54(6) . 2_656 . 2_656 no
N(6) H(26) C(30) H(24) 30.2 . 2_656 . 2_656 no
N(6) H(26) C(30) H(25) -58.9 . 2_656 . 2_656 no
N(6) H(26) C(31) C(30) 122(6) . 2_656 2_656 . no
N(6) H(26) C(31) C(30) 175(1) . 2_656 2_656 2_656 no
N(6) H(26) C(31) C(31) 168(2) . 2_656 2_656 . no
N(6) H(26) C(31) H(24) 55.7 . 2_656 2_656 2_656 no
N(6) H(26) C(31) H(25) -64.3 . 2_656 2_656 2_656 no
N(6) H(26) C(31) H(27) -66.7 . 2_656 2_656 2_656 no
C(1) S(1) C(3) C(2) 0.0(3) . . . . yes
C(1) S(3) C(2) C(3) -1.4(3) . . . . yes
C(4) S(6) C(6) C(5) 0.8(3) . . . . yes
C(4) S(8) C(5) C(6) -0.6(3) . . . . yes
C(7) N(2) N(1) C(8) -3.7(5) . . . . yes
C(7) N(2) N(1) C(9) 178.7(3) . . . . yes
C(7) N(3) N(4) C(8) -3.1(5) . . . . yes
C(7) N(3) N(4) C(24) -176.1(3) . . . . yes
C(7) C(15) C(16) C(17) -179.2(3) . . . . yes
C(7) C(15) C(16) H(6) 0.8 . . . . no
C(7) C(15) C(20) C(19) 179.6(3) . . . . yes
C(7) C(15) C(20) H(9) -0.4 . . . . no
C(8) N(1) C(9) C(10) -151.7(3) . . . . yes
C(8) N(1) C(9) C(14) 33.7(5) . . . . yes
C(8) N(4) C(24) C(25) 56.1(5) . . . . yes
C(8) N(4) C(24) C(29) -124.4(4) . . . . yes
C(9) C(10) C(11) C(12) 0.7(7) . . . . yes
C(9) C(10) C(11) H(2) -179.3 . . . . no
C(9) C(14) C(13) C(12) 0.6(8) . . . . yes
C(9) C(14) C(13) H(4) -179.4 . . . . no
C(10) C(9) C(14) C(13) -0.3(6) . . . . yes
C(10) C(9) C(14) H(5) 179.7 . . . . no
C(10) C(11) C(12) C(13) -0.4(8) . . . . yes
C(10) C(11) C(12) H(3) 179.6 . . . . no
C(11) C(10) C(9) C(14) -0.4(6) . . . . yes
C(11) C(12) C(13) C(14) -0.3(9) . . . . yes
C(11) C(12) C(13) H(4) 179.7 . . . . no
C(12) C(11) C(10) H(1) -179.3 . . . . no
C(12) C(13) C(14) H(5) -179.4 . . . . no
C(13) C(12) C(11) H(2) 179.6 . . . . no
C(14) C(9) C(10) H(1) 179.6 . . . . no
C(14) C(13) C(12) H(3) 179.7 . . . . no
C(15) C(16) C(17) C(18) -0.8(5) . . . . yes
C(15) C(16) C(17) H(7) 179.2 . . . . no
C(15) C(20) C(19) C(18) 0.0(6) . . . . yes
C(15) C(20) C(19) H(8) -180.0 . . . . no
C(16) C(15) C(20) C(19) -0.3(6) . . . . yes
C(16) C(15) C(20) H(9) 179.7 . . . . no
C(16) C(17) C(18) C(19) 0.5(5) . . . . yes
C(17) C(16) C(15) C(20) 0.7(5) . . . . yes
C(17) C(18) N(5) C(21) -1.3(5) . . . . yes
C(17) C(18) N(5) C(22) -119.6(4) . . . . yes
C(17) C(18) N(5) C(23) 120.2(4) . . . . yes
C(17) C(18) C(19) C(20) -0.1(6) . . . . yes
C(17) C(18) C(19) H(8) 179.9 . . . . no
C(18) N(5) C(21) H(10) 60.0 . . . . no
C(18) N(5) C(21) H(11) -60.0 . . . . no
C(18) N(5) C(21) H(12) 180.0 . . . . no
C(18) N(5) C(22) H(13) -177.0 . . . . no
C(18) N(5) C(22) H(14) 63.0 . . . . no
C(18) N(5) C(22) H(15) -57.0 . . . . no
C(18) N(5) C(23) H(16) -65.4 . . . . no
C(18) N(5) C(23) H(17) 174.6 . . . . no
C(18) N(5) C(23) H(18) 54.6 . . . . no
C(18) C(17) C(16) H(6) 179.2 . . . . no
C(18) C(19) C(20) H(9) -180.0 . . . . no
C(19) C(18) N(5) C(21) 179.2(3) . . . . yes
C(19) C(18) N(5) C(22) 60.9(4) . . . . yes
C(19) C(18) N(5) C(23) -59.3(4) . . . . yes
C(19) C(18) C(17) H(7) -179.5 . . . . no
C(20) C(15) C(16) H(6) -179.3 . . . . no
C(21) N(5) C(22) H(13) 60.3 . . . . no
C(21) N(5) C(22) H(14) -59.7 . . . . no
C(21) N(5) C(22) H(15) -179.7 . . . . no
C(21) N(5) C(23) H(16) 59.1 . . . . no
C(21) N(5) C(23) H(17) -60.9 . . . . no
C(21) N(5) C(23) H(18) 179.1 . . . . no
C(22) N(5) C(21) H(10) -179.9 . . . . no
C(22) N(5) C(21) H(11) 60.1 . . . . no
C(22) N(5) C(21) H(12) -59.9 . . . . no
C(22) N(5) C(23) H(16) 174.2 . . . . no
C(22) N(5) C(23) H(17) 54.2 . . . . no
C(22) N(5) C(23) H(18) -65.8 . . . . no
C(23) N(5) C(21) H(10) -62.8 . . . . no
C(23) N(5) C(21) H(11) 177.2 . . . . no
C(23) N(5) C(21) H(12) 57.2 . . . . no
C(23) N(5) C(22) H(13) -56.0 . . . . no
C(23) N(5) C(22) H(14) -176.0 . . . . no
C(23) N(5) C(22) H(15) 64.0 . . . . no
C(24) C(25) C(26) C(27) -0.5(6) . . . . yes
C(24) C(25) C(26) H(20) 179.5 . . . . no
C(24) C(29) C(28) C(27) 1.4(9) . . . . yes
C(24) C(29) C(28) H(22) -178.6 . . . . no
C(25) C(24) C(29) C(28) -2.4(7) . . . . yes
C(25) C(24) C(29) H(23) 177.6 . . . . no
C(25) C(26) C(27) C(28) -0.5(7) . . . . yes
C(25) C(26) C(27) H(21) 179.5 . . . . no
C(26) C(25) C(24) C(29) 2.0(6) . . . . yes
C(26) C(27) C(28) C(29) 0.1(9) . . . . yes
C(26) C(27) C(28) H(22) -180.0 . . . . no
C(27) C(26) C(25) H(19) 179.5 . . . . no
C(27) C(28) C(29) H(23) -178.6 . . . . no
C(28) C(27) C(26) H(20) 179.5 . . . . no
C(29) C(24) C(25) H(19) -178.0 . . . . no
C(29) C(28) C(27) H(21) -180.0 . . . . no
C(30) N(6) C(31) C(31) 13(3) . . 2_656 . yes
C(30) N(6) C(31) H(24) -88.8 . . 2_656 2_656 no
C(30) N(6) C(31) H(25) 158.9 . . 2_656 2_656 no
C(30) N(6) C(31) H(26) 37.9 . . 2_656 2_656 no
C(30) N(6) C(31) H(27) 161.6 . . 2_656 2_656 no
C(30) N(6) H(26) C(31) -16(2) . . 2_656 2_656 no
C(30) C(30) N(6) C(31) 24(5) . 2_656 2_656 . yes
C(30) C(30) N(6) H(26) -106.3 . 2_656 2_656 . no
C(30) C(30) C(31) C(31) 0.0 . 2_656 . 2_656 yes
C(30) C(30) C(31) H(24) 110.3 . 2_656 . . no
C(30) C(30) C(31) H(25) -114.9 . 2_656 . . no
C(30) C(30) C(31) H(26) -129.7 . 2_656 . . no
C(30) C(30) C(31) H(27) -105.4 . 2_656 . . no
C(30) C(30) C(31) C(31) 0.0 . 2_656 2_656 . yes
C(30) C(30) C(31) H(24) 83.8 . 2_656 2_656 2_656 no
C(30) C(30) C(31) H(25) -156.2 . 2_656 2_656 2_656 no
C(30) C(30) C(31) H(26) -36.2 . 2_656 2_656 2_656 no
C(30) C(30) C(31) H(27) -160.1 . 2_656 2_656 2_656 no
C(30) C(30) H(24) C(31) -80(4) . 2_656 . . no
C(30) C(30) H(25) C(31) 65(11) . 2_656 . . no
C(30) C(30) H(25) H(27) 29.5 . 2_656 . . no
C(30) C(30) H(26) C(31) 105(8) . 2_656 . . no
C(30) C(31) N(6) H(26) 14.0 . . 2_656 . no
C(30) C(31) C(30) C(31) 0.0 . . 2_656 2_656 yes
C(30) C(31) C(30) H(24) -110.3 . . 2_656 . no
C(30) C(31) C(30) H(25) 114.9 . . 2_656 . no
C(30) C(31) C(30) H(26) 129.7 . . 2_656 . no
C(30) C(31) C(31) C(30) 180.0 . . 2_656 2_656 yes
C(30) C(31) C(31) H(24) 79.8 . . 2_656 2_656 no
C(30) C(31) C(31) H(25) -153.8 . . 2_656 2_656 no
C(30) C(31) C(31) H(26) -34.4 . . 2_656 2_656 no
C(30) C(31) C(31) H(27) -158.5 . . 2_656 2_656 no
C(30) C(31) H(25) H(27) 38.9 . . . . no
C(30) C(31) H(27) H(25) -142.2 . . . . no
C(30) C(31) N(6) H(26) -37.9 . 2_656 . 2_656 no
C(30) C(31) C(30) C(31) 0.0 . 2_656 2_656 . yes
C(30) C(31) C(30) H(24) 74.8 . 2_656 2_656 . no
C(30) C(31) C(30) H(25) -17.4 . 2_656 2_656 . no
C(30) C(31) C(30) H(26) -126.0 . 2_656 2_656 . no
C(30) C(31) C(31) C(30) 180.0 . 2_656 . 2_656 yes
C(30) C(31) C(31) H(24) 100.2 . 2_656 . . no
C(30) C(31) C(31) H(25) -26.2 . 2_656 . . no
C(30) C(31) C(31) H(26) -145.6 . 2_656 . . no
C(30) C(31) C(31) H(27) -21.5 . 2_656 . . no
C(30) C(31) H(25) H(27) -147.6 . 2_656 2_656 2_656 no
C(30) C(31) H(27) H(25) 41.2 . 2_656 2_656 2_656 no
C(30) H(24) C(31) C(31) -65(3) . 2_656 2_656 . no
C(30) H(24) C(31) H(25) 161.6 . 2_656 2_656 2_656 no
C(30) H(24) C(31) H(26) 41.6 . 2_656 2_656 2_656 no
C(30) H(24) C(31) H(27) 167.9 . 2_656 2_656 2_656 no
C(30) H(25) C(31) C(31) 103(13) . 2_656 2_656 . no
C(30) H(25) C(31) H(24) -131.3 . 2_656 2_656 2_656 no
C(30) H(25) C(31) H(26) -11.3 . 2_656 2_656 2_656 no
C(30) H(25) C(31) H(27) 147.6 . 2_656 2_656 2_656 no
C(30) H(25) H(27) C(31) -5(2) . 2_656 2_656 2_656 no
C(30) H(26) N(6) C(31) 16(2) . 2_656 . 2_656 no
C(30) H(26) C(31) C(31) 46(5) . 2_656 2_656 . no
C(30) H(26) C(31) H(24) -66.5 . 2_656 2_656 2_656 no
C(30) H(26) C(31) H(25) 173.5 . 2_656 2_656 2_656 no
C(30) H(26) C(31) H(27) 171.1 . 2_656 2_656 2_656 no
C(31) N(6) C(30) H(24) -74.8 . 2_656 2_656 . no
C(31) N(6) C(30) H(25) 16.6 . 2_656 2_656 . no
C(31) N(6) C(30) H(26) 130.9 . 2_656 2_656 . no
C(31) C(30) N(6) H(26) 56.7 . . . 2_656 no
C(31) C(30) C(30) C(31) 180.0 . . 2_656 2_656 yes
C(31) C(30) C(30) H(24) 70.2 . . 2_656 . no
C(31) C(30) C(30) H(25) -16.6 . . 2_656 . no
C(31) C(30) C(30) H(26) -118.7 . . 2_656 . no
C(31) C(30) C(31) C(30) 0.0 . . 2_656 2_656 yes
C(31) C(30) C(31) H(24) -110.3 . . 2_656 2_656 no
C(31) C(30) C(31) H(25) 114.9 . . 2_656 2_656 no
C(31) C(30) C(31) H(26) 129.7 . . 2_656 2_656 no
C(31) C(30) C(31) H(27) 105.4 . . 2_656 2_656 no
C(31) C(30) H(25) H(27) -33.4 . . 2_656 2_656 no
C(31) C(30) N(6) H(26) -130.9 . 2_656 2_656 . no
C(31) C(30) C(30) C(31) -180.0 . 2_656 . 2_656 yes
C(31) C(30) C(30) H(24) 109.8 . 2_656 . 2_656 no
C(31) C(30) C(30) H(25) -163.4 . 2_656 . 2_656 no
C(31) C(30) C(30) H(26) -61.3 . 2_656 . 2_656 no
C(31) C(30) C(31) C(30) 0.0 . 2_656 2_656 . yes
C(31) C(30) C(31) H(24) 83.8 . 2_656 2_656 2_656 no
C(31) C(30) C(31) H(25) -156.2 . 2_656 2_656 2_656 no
C(31) C(30) C(31) H(26) -36.2 . 2_656 2_656 2_656 no
C(31) C(30) C(31) H(27) -160.1 . 2_656 2_656 2_656 no
C(31) C(30) H(25) H(27) -35.8 . 2_656 . . no
C(31) C(31) N(6) H(26) -24.5 . 2_656 . 2_656 no
C(31) C(31) C(30) H(24) 110.3 . 2_656 . 2_656 no
C(31) C(31) C(30) H(25) -114.9 . 2_656 . 2_656 no
C(31) C(31) C(30) H(26) -129.7 . 2_656 . 2_656 no
C(31) C(31) C(30) H(24) 74.8 . 2_656 2_656 . no
C(31) C(31) C(30) H(25) -17.4 . 2_656 2_656 . no
C(31) C(31) C(30) H(26) -126.0 . 2_656 2_656 . no
C(31) C(31) H(25) H(27) -44.6 . 2_656 2_656 2_656 no
C(31) C(31) H(27) H(25) 137.7 . 2_656 2_656 2_656 no
C(31) H(24) C(30) H(25) 12.9 . . 2_656 . no
C(31) H(24) C(30) H(26) 107.9 . . 2_656 . no
C(31) H(25) C(30) H(24) -42.6 . . 2_656 . no
C(31) H(25) C(30) H(26) -166.5 . . 2_656 . no
C(31) H(26) C(30) H(24) -84.4 . . 2_656 . no
C(31) H(26) C(30) H(25) 4.6 . . 2_656 . no
H(1) C(10) C(11) H(2) 0.7 . . . . no
H(2) C(11) C(12) H(3) -0.4 . . . . no
H(3) C(12) C(13) H(4) -0.3 . . . . no
H(4) C(13) C(14) H(5) 0.6 . . . . no
H(6) C(16) C(17) H(7) -0.8 . . . . no
H(8) C(19) C(20) H(9) 0.0 . . . . no
H(19) C(25) C(26) H(20) -0.5 . . . . no
H(20) C(26) C(27) H(21) -0.5 . . . . no
H(21) C(27) C(28) H(22) 0.0 . . . . no
H(22) C(28) C(29) H(23) 1.4 . . . . no
H(24) C(30) N(6) H(26) 154.3 . 2_656 2_656 . no
H(24) C(30) C(30) H(24) 180.0 . 2_656 . 2_656 no
H(24) C(30) C(30) H(25) -93.2 . 2_656 . 2_656 no
H(24) C(30) C(30) H(26) 8.8 . 2_656 . 2_656 no
H(24) C(30) C(31) H(25) 134.8 . 2_656 . . no
H(24) C(30) C(31) H(26) 120.1 . 2_656 . . no
H(24) C(30) C(31) H(27) 144.3 . 2_656 . . no
H(24) C(30) C(31) H(25) -81.4 . 2_656 2_656 2_656 no
H(24) C(30) C(31) H(26) 38.6 . 2_656 2_656 2_656 no
H(24) C(30) C(31) H(27) -85.3 . 2_656 2_656 2_656 no
H(24) C(30) H(25) H(27) -78.5 . 2_656 . . no
H(24) C(31) N(6) H(26) 126.7 . . 2_656 . no
H(24) C(31) C(30) H(25) -66.5 . . . 2_656 no
H(24) C(31) C(30) H(26) 42.2 . . . 2_656 no
H(24) C(31) C(30) H(25) -134.8 . . 2_656 . no
H(24) C(31) C(30) H(26) -120.1 . . 2_656 . no
H(24) C(31) C(31) H(24) 180.0 . . 2_656 2_656 no
H(24) C(31) C(31) H(25) -53.5 . . 2_656 2_656 no
H(24) C(31) C(31) H(26) 65.9 . . 2_656 2_656 no
H(24) C(31) C(31) H(27) -58.3 . . 2_656 2_656 no
H(24) C(31) H(25) H(27) -81.1 . . . . no
H(24) C(31) H(27) H(25) 101.0 . . . . no
H(25) C(30) N(6) H(26) -114.3 . 2_656 2_656 . no
H(25) C(30) C(30) H(25) 180.0 . 2_656 . 2_656 no
H(25) C(30) C(30) H(26) -78.0 . 2_656 . 2_656 no
H(25) C(30) C(31) H(26) -14.8 . 2_656 . . no
H(25) C(30) C(31) H(27) 9.5 . 2_656 . . no
H(25) C(30) C(31) H(26) -53.5 . 2_656 2_656 2_656 no
H(25) C(30) C(31) H(27) -177.5 . 2_656 2_656 2_656 no
H(25) C(31) N(6) H(26) -121.0 . . 2_656 . no
H(25) C(31) C(30) H(26) -77.8 . . . 2_656 no
H(25) C(31) C(30) H(26) 14.8 . . 2_656 . no
H(25) C(31) C(31) H(25) 180.0 . . 2_656 2_656 no
H(25) C(31) C(31) H(26) -60.6 . . 2_656 2_656 no
H(25) C(31) C(31) H(27) 175.3 . . 2_656 2_656 no
H(25) H(27) C(31) H(26) -22.0 . . . . no
H(26) N(6) C(31) H(27) -123.7 . 2_656 . . no
H(26) C(30) C(30) H(26) 180.0 . 2_656 . 2_656 no
H(26) C(30) C(31) H(27) 24.3 . 2_656 . . no
H(26) C(30) C(31) H(27) 73.9 . 2_656 2_656 2_656 no
H(26) C(30) H(25) H(27) 157.7 . 2_656 . . no
H(26) C(31) C(31) H(26) -180.0 . . 2_656 2_656 no
H(26) C(31) C(31) H(27) 55.9 . . 2_656 2_656 no
H(26) C(31) H(25) H(27) 158.9 . . . . no
H(27) C(31) C(31) H(27) -180.0 . . 2_656 2_656 no
H(27) C(31) C(31) H(27) -180.0 . . 2_656 2_656 no
